data_2311309
loop_
_publ_author_name
'Akkurt, Mehmet'
'Jasinski, Jerry P.'
'Mohamed, Shaaban K.'
'Omran, Omran A.'
'Albayati, Mustafa R.'

_publ_section_title
;
 Crystal structure of tetra-ethyl
 27,30-dioxo-7,12,20,25-tetra-tert-but-yl-3,16-dioxa-9,22,28,31-tetra-thia-hepta-cyclo-[21.3.1.1(1,5).1(4,8).1(10,14).1(14,18).1(17,21)]dotriaconta-4,6,8(29),10,12,17,19,21(32),23,25-deca-ene-2,2,15,15-tetra-carboxyl-ate.
;
_journal_coeditor_code IS5424
_journal_issue 'Pt 10'
_journal_name_full 'Acta crystallographica. Section E, Crystallographic communications'
_journal_page_first o778
_journal_page_last 9
_journal_paper_doi 10.1107/S205698901501748X
_journal_volume 71
_journal_year 2015
_chemical_formula_iupac 'C54 H64 O12 S4'
_chemical_formula_moiety 'C54 H64 O12 S4'
_chemical_formula_sum 'C54 H64 O12 S4'
_chemical_formula_weight 1033.29
_chemical_name_systematic
;Tetraethyl
27,30-dioxo-7,12,20,25-tetra-<i>tert</i>-butyl-3,16-dioxa-9,22,28,31-tetrathiaheptacyclo[21.3.1.1^1,5^.1^4,8^.1^10,14^.1^14,18^.1^17,21^]dotriaconta-4,6,8(29),10,12,17,19,21(32),23,25-decaene-2,2,15,15-tetracarboxylate
;
_space_group_IT_number 2
_space_group_name_Hall '-P 1'
_space_group_name_H-M_alt 'P -1'
_symmetry_cell_setting triclinic
_symmetry_space_group_name_Hall '-P 1'
_symmetry_space_group_name_H-M 'P -1'
_atom_sites_solution_hydrogens geom
_cell_angle_alpha 100.018(4)
_cell_angle_beta 113.884(6)
_cell_angle_gamma 105.884(4)
_cell_formula_units_Z 1
_cell_length_a 10.9366(6)
_cell_length_b 11.7386(5)
_cell_length_c 12.6262(8)
_cell_measurement_reflns_used 4552
_cell_measurement_temperature 293(2)
_cell_measurement_theta_max 32.8350
_cell_measurement_theta_min 3.6070
_cell_volume 1348.75(16)
_computing_cell_refinement
;
CrysAlis PRO (Agilent, 2014)
;
_computing_data_collection
;
CrysAlis PRO (Agilent, 2014)
;
_computing_data_reduction
;
CrysAlis PRO (Agilent, 2014)
;
_computing_molecular_graphics
;
ORTEP-3 for Windows (Farrugia, 2012)
;
_computing_publication_material
;
PLATON (Spek, 2009)
;
_computing_structure_refinement
;
SHELXL2014 (Sheldrick, 2015)
;
_computing_structure_solution
;
SHELXS2014 (Sheldrick, 2008)
;
_diffrn_ambient_temperature 293(2)
_diffrn_detector_area_resol_mean 16.0416
_diffrn_measured_fraction_theta_full 0.992
_diffrn_measured_fraction_theta_max 0.893
_diffrn_measurement_device 'four-circle diffractometer'
_diffrn_measurement_device_type 'Agilent Xcalibur, Eos, Gemini'
_diffrn_measurement_method '\w scans'
_diffrn_radiation_monochromator graphite
_diffrn_radiation_type MoK\a
_diffrn_radiation_wavelength 0.71073
_diffrn_reflns_av_R_equivalents 0.0358
_diffrn_reflns_limit_h_max 16
_diffrn_reflns_limit_h_min -14
_diffrn_reflns_limit_k_max 17
_diffrn_reflns_limit_k_min -16
_diffrn_reflns_limit_l_max 17
_diffrn_reflns_limit_l_min -18
_diffrn_reflns_number 16365
_diffrn_reflns_reduction_process
;
;
_diffrn_reflns_theta_full 25.24
_diffrn_reflns_theta_max 32.76
_diffrn_reflns_theta_min 3.30
_exptl_absorpt_coefficient_mu 0.236
_exptl_absorpt_correction_T_max 0.967
_exptl_absorpt_correction_T_min 0.715
_exptl_absorpt_correction_type multi-scan
_exptl_absorpt_process_details
;
(CrysAlis Pro; Agilent, 2014)
;
_exptl_crystal_colour yellow
_exptl_crystal_density_diffrn 1.272
_exptl_crystal_density_method 'Not Measured'
_exptl_crystal_description prism
_exptl_crystal_F_000 548
_exptl_crystal_size_max 0.49
_exptl_crystal_size_mid 0.32
_exptl_crystal_size_min 0.14
_refine_diff_density_max 0.581
_refine_diff_density_min -0.382
_refine_ls_extinction_method none
_refine_ls_goodness_of_fit_ref 1.070
_refine_ls_hydrogen_treatment constr
_refine_ls_matrix_type full
_refine_ls_number_parameters 324
_refine_ls_number_reflns 8908
_refine_ls_number_restraints 0
_refine_ls_restrained_S_all 1.070
_refine_ls_R_factor_all 0.0942
_refine_ls_R_factor_gt 0.0643
_refine_ls_shift/su_max 0.000
_refine_ls_shift/su_mean 0.000
_refine_ls_structure_factor_coef Fsqd
_refine_ls_weighting_details 'w=1/[\s^2^(Fo^2^)+(0.0595P)^2^+1.2423P] where P=(Fo^2^+2Fc^2^)/3'
_refine_ls_weighting_scheme calc
_refine_ls_wR_factor_gt 0.1501
_refine_ls_wR_factor_ref 0.1687
_reflns_number_gt 6481
_reflns_number_total 8908
_reflns_threshold_expression I>2\s(I)
_cod_data_source_file is5424sup1.cif
_cod_data_source_block I
_cod_database_code 2311309

loop_
_symmetry_equiv_pos_site_id
_symmetry_equiv_pos_as_xyz
1 x,y,z
2 -x,-y,-z

loop_
_atom_site_aniso_label
_atom_site_aniso_U_11
_atom_site_aniso_U_22
_atom_site_aniso_U_33
_atom_site_aniso_U_12
_atom_site_aniso_U_13
_atom_site_aniso_U_23
S1 0.0226(3) 0.0322(3) 0.0206(2) 0.0101(2) 0.0132(2) 0.0111(2)
S2 0.0258(3) 0.0211(2) 0.0220(2) 0.0135(2) 0.0152(2) 0.0090(2)
O1 0.0275(9) 0.0328(8) 0.0439(10) 0.0162(7) 0.0236(8) 0.0235(7)
O2 0.0186(7) 0.0234(7) 0.0220(7) 0.0053(6) 0.0113(6) 0.0066(6)
O3 0.0275(9) 0.0493(11) 0.0312(9) 0.0218(8) 0.0096(8) 0.0042(8)
O4 0.0275(9) 0.0360(9) 0.0298(9) 0.0157(7) 0.0094(7) -0.0006(7)
O5 0.0309(10) 0.0413(10) 0.0516(12) 0.0237(8) 0.0174(9) 0.0208(9)
O6 0.0345(10) 0.0260(8) 0.0558(12) 0.0153(7) 0.0238(9) 0.0225(8)
C1 0.0257(11) 0.0233(10) 0.0301(11) 0.0105(8) 0.0183(9) 0.0143(8)
C2 0.0197(10) 0.0225(9) 0.0244(10) 0.0099(8) 0.0123(8) 0.0106(8)
C3 0.0223(10) 0.0222(9) 0.0248(10) 0.0113(8) 0.0146(8) 0.0113(8)
C4 0.0204(9) 0.0182(8) 0.0208(9) 0.0092(7) 0.0130(8) 0.0072(7)
C5 0.0213(10) 0.0233(9) 0.0254(10) 0.0104(8) 0.0151(8) 0.0092(8)
C6 0.0219(10) 0.0208(9) 0.0235(10) 0.0067(7) 0.0146(8) 0.0088(7)
C7 0.0292(12) 0.0331(12) 0.0461(14) 0.0133(10) 0.0268(11) 0.0227(11)
C8 0.087(3) 0.065(2) 0.083(3) 0.038(2) 0.074(2) 0.0424(19)
C9 0.0498(19) 0.066(2) 0.099(3) 0.0315(16) 0.053(2) 0.064(2)
C10 0.0328(17) 0.056(2) 0.080(3) -0.0015(14) 0.0203(17) 0.0304(18)
C11 0.0205(10) 0.0255(10) 0.0250(10) 0.0122(8) 0.0141(8) 0.0119(8)
C12 0.0199(9) 0.0231(9) 0.0188(9) 0.0120(7) 0.0103(8) 0.0104(7)
C13 0.0182(9) 0.0205(9) 0.0206(9) 0.0104(7) 0.0103(8) 0.0092(7)
C14 0.0189(10) 0.0249(9) 0.0210(9) 0.0106(8) 0.0117(8) 0.0106(7)
C15 0.0227(10) 0.0277(10) 0.0199(9) 0.0118(8) 0.0105(8) 0.0084(8)
C16 0.0191(10) 0.0221(9) 0.0241(10) 0.0091(8) 0.0101(8) 0.0076(8)
C17 0.0194(10) 0.0289(11) 0.0273(11) 0.0068(8) 0.0102(9) 0.0051(8)
C18 0.0352(16) 0.0312(13) 0.069(2) 0.0051(11) 0.0135(15) 0.0188(14)
C19 0.0202(12) 0.0452(15) 0.0366(14) 0.0085(10) 0.0095(10) 0.0018(11)
C20 0.0297(14) 0.0549(18) 0.0319(14) 0.0008(12) 0.0132(12) -0.0052(12)
C21 0.0189(10) 0.0215(9) 0.0245(10) 0.0092(7) 0.0111(8) 0.0100(8)
C22 0.0228(10) 0.0218(9) 0.0261(10) 0.0098(8) 0.0117(9) 0.0094(8)
C23 0.0336(14) 0.0396(14) 0.0291(12) 0.0133(11) 0.0083(11) -0.0026(10)
C24 0.061(2) 0.072(2) 0.0471(19) 0.0313(19) 0.0247(17) 0.0234(17)
C25 0.0264(11) 0.0260(10) 0.0295(11) 0.0143(9) 0.0149(9) 0.0109(8)
C26 0.0486(17) 0.0243(11) 0.0596(18) 0.0177(11) 0.0259(15) 0.0214(12)
C27 0.090(3) 0.064(2) 0.085(3) 0.046(2) 0.060(3) 0.052(2)

loop_
_atom_site_type_symbol
_atom_site_label
_atom_site_fract_x
_atom_site_fract_y
_atom_site_fract_z
_atom_site_U_iso_or_equiv
_atom_site_thermal_displace_type
_atom_site_calc_flag
_atom_site_refinement_flags
_atom_site_occupancy
S S1 0.38215(6) 0.57806(5) 0.18169(5) 0.0238(2) Uani d . 1.000
S S2 0.76046(6) 0.40179(5) 0.44376(5) 0.02020(10) Uani d . 1.000
O O1 0.49791(19) 0.46545(16) 0.38746(17) 0.0296(5) Uani d . 1.000
O O2 0.42622(17) 0.67374(14) 0.44663(14) 0.0215(4) Uani d . 1.000
O O3 0.7778(2) 0.76578(19) 0.56813(17) 0.0372(6) Uani d . 1.000
O O4 0.6528(2) 0.86471(17) 0.62364(16) 0.0335(5) Uani d . 1.000
O O5 0.3815(2) 0.84596(18) 0.33706(19) 0.0389(6) Uani d . 1.000
O O6 0.6192(2) 0.93356(16) 0.39687(19) 0.0357(6) Uani d . 1.000
C C1 0.6629(3) 0.7156(2) 0.2902(2) 0.0234(6) Uani d . 1.000
C C2 0.5554(2) 0.64613(19) 0.32531(19) 0.0207(6) Uani d . 1.000
C C3 0.5857(2) 0.53717(19) 0.37028(19) 0.0207(6) Uani d . 1.000
C C4 0.7215(2) 0.52250(18) 0.38669(18) 0.0181(5) Uani d . 1.000
C C5 0.8098(2) 0.59444(19) 0.35403(19) 0.0212(6) Uani d . 1.000
C C6 0.7789(2) 0.69103(19) 0.30120(19) 0.0208(6) Uani d . 1.000
C C7 0.8882(3) 0.7654(2) 0.2675(3) 0.0311(7) Uani d . 1.000
C C8 0.9031(5) 0.6736(3) 0.1744(4) 0.0612(16) Uani d . 1.000
C C9 0.8420(4) 0.8595(3) 0.2101(4) 0.0574(14) Uani d . 1.000
C C10 1.0347(4) 0.8317(3) 0.3815(4) 0.0619(13) Uani d . 1.000
C C11 0.9349(2) 0.56128(19) 0.68011(19) 0.0211(6) Uani d . 1.000
C C12 0.8017(2) 0.46496(19) 0.59880(18) 0.0188(5) Uani d . 1.000
C C13 0.2968(2) 0.58308(18) 0.35982(18) 0.0183(5) Uani d . 1.000
C C14 0.2600(2) 0.53000(19) 0.23855(19) 0.0198(5) Uani d . 1.000
C C15 0.8742(2) 0.5656(2) 0.84102(19) 0.0227(6) Uani d . 1.000
C C16 0.9745(2) 0.61370(19) 0.8030(2) 0.0215(6) Uani d . 1.000
C C17 1.1205(3) 0.7230(2) 0.8879(2) 0.0267(6) Uani d . 1.000
C C18 1.1203(3) 0.8358(3) 0.8437(3) 0.0508(10) Uani d . 1.000
C C19 1.2448(3) 0.6880(3) 0.8872(3) 0.0381(8) Uani d . 1.000
C C20 1.1473(3) 0.7592(3) 1.0203(3) 0.0459(9) Uani d . 1.000
C C21 0.5354(2) 0.73515(19) 0.41950(19) 0.0206(6) Uani d . 1.000
C C22 0.6726(2) 0.7896(2) 0.5459(2) 0.0230(6) Uani d . 1.000
C C23 0.7668(3) 0.9188(3) 0.7497(2) 0.0388(8) Uani d . 1.000
C C24 0.7386(4) 0.8350(4) 0.8208(3) 0.0584(11) Uani d . 1.000
C C25 0.4997(3) 0.8438(2) 0.3777(2) 0.0254(6) Uani d . 1.000
C C26 0.6045(4) 1.0460(2) 0.3669(3) 0.0421(9) Uani d . 1.000
C C27 0.5772(5) 1.0344(4) 0.2411(4) 0.0649(16) Uani d . 1.000
H H1 0.64760 0.77950 0.25890 0.0280 Uiso c RU 1.000
H H5 0.89410 0.58210 0.36560 0.0250 Uiso c RU 1.000
H H8A 0.97220 0.71940 0.15320 0.0920 Uiso c RU 1.000
H H8B 0.81100 0.62980 0.10200 0.0920 Uiso c RU 1.000
H H8C 0.93540 0.61450 0.20990 0.0920 Uiso c RU 1.000
H H9A 0.83400 0.91880 0.26720 0.0860 Uiso c RU 1.000
H H9B 0.74990 0.81680 0.13740 0.0860 Uiso c RU 1.000
H H9C 0.91270 0.90270 0.18920 0.0860 Uiso c RU 1.000
H H10A 1.10450 0.87590 0.36030 0.0930 Uiso c RU 1.000
H H10B 1.06450 0.77120 0.41620 0.0930 Uiso c RU 1.000
H H10C 1.02770 0.89000 0.44030 0.0930 Uiso c RU 1.000
H H11 0.99940 0.59170 0.65170 0.0250 Uiso c RU 1.000
H H15 0.89760 0.59850 0.92240 0.0270 Uiso c RU 1.000
H H18A 1.04430 0.85990 0.84670 0.0760 Uiso c RU 1.000
H H18B 1.10450 0.81440 0.76110 0.0760 Uiso c RU 1.000
H H18C 1.21180 0.90420 0.89550 0.0760 Uiso c RU 1.000
H H19A 1.23340 0.66930 0.80590 0.0570 Uiso c RU 1.000
H H19B 1.24400 0.61590 0.91340 0.0570 Uiso c RU 1.000
H H19C 1.33510 0.75680 0.94200 0.0570 Uiso c RU 1.000
H H20A 1.13890 0.68680 1.04660 0.0690 Uiso c RU 1.000
H H20B 1.07720 0.79130 1.02490 0.0690 Uiso c RU 1.000
H H20C 1.24280 0.82220 1.07240 0.0690 Uiso c RU 1.000
H H23A 0.77040 1.00060 0.78550 0.0460 Uiso c RU 1.000
H H23B 0.85940 0.92930 0.75290 0.0460 Uiso c RU 1.000
H H24A 0.81310 0.87190 0.90470 0.0870 Uiso c RU 1.000
H H24B 0.73800 0.75500 0.78670 0.0870 Uiso c RU 1.000
H H24C 0.64640 0.82430 0.81680 0.0870 Uiso c RU 1.000
H H26A 0.52530 1.05910 0.37660 0.0510 Uiso c RU 1.000
H H26B 0.69250 1.11830 0.42330 0.0510 Uiso c RU 1.000
H H27A 0.56900 1.10930 0.22420 0.0980 Uiso c RU 1.000
H H27B 0.48880 0.96410 0.18510 0.0980 Uiso c RU 1.000
H H27C 0.65590 1.02200 0.23160 0.0980 Uiso c RU 1.000

loop_
_atom_type_symbol
_atom_type_description
_atom_type_scat_dispersion_real
_atom_type_scat_dispersion_imag
_atom_type_scat_source
C C 0.0033 0.0016 ' International Tables Vol C Tables 4.2.6.8 and 6.1.1.4'
H H 0.0000 0.0000 ' International Tables Vol C Tables 4.2.6.8 and 6.1.1.4'
O O 0.0106 0.0060 ' International Tables Vol C Tables 4.2.6.8 and 6.1.1.4'
S S 0.1246 0.1234 ' International Tables Vol C Tables 4.2.6.8 and 6.1.1.4'

loop_
_geom_angle_atom_site_label_1
_geom_angle_atom_site_label_2
_geom_angle_atom_site_label_3
_geom_angle_site_symmetry_1
_geom_angle_site_symmetry_3
_geom_angle
_geom_angle_publ_flag
C2 S1 C14 . . 100.38(10) no
C4 S2 C12 . . 100.21(10) no
C13 O2 C21 . . 122.89(17) no
C22 O4 C23 . . 117.2(2) no
C25 O6 C26 . . 117.2(3) no
C2 C1 C6 . . 124.0(2) no
S1 C2 C1 . . 104.10(15) no
S1 C2 C3 . . 107.77(15) no
S1 C2 C21 . . 106.81(16) no
C1 C2 C3 . . 114.2(2) no
C1 C2 C21 . . 112.76(19) no
C3 C2 C21 . . 110.56(17) no
O1 C3 C2 . . 120.2(2) no
O1 C3 C4 . . 122.2(2) no
C2 C3 C4 . . 117.6(2) no
S2 C4 C3 . . 117.90(16) no
S2 C4 C5 . . 120.84(19) no
C3 C4 C5 . . 121.2(2) no
C4 C5 C6 . . 122.9(2) no
C1 C6 C5 . . 119.7(2) no
C1 C6 C7 . . 122.8(2) no
C5 C6 C7 . . 117.4(2) no
C6 C7 C8 . . 108.9(2) no
C6 C7 C9 . . 112.4(3) no
C6 C7 C10 . . 109.2(3) no
C8 C7 C9 . . 108.0(3) no
C8 C7 C10 . . 108.3(3) no
C9 C7 C10 . . 110.0(3) no
C12 C11 C16 . . 122.0(2) no
S2 C12 C11 . . 119.17(18) no
S2 C12 C13 . 2_666 120.95(16) no
C11 C12 C13 . 2_666 119.87(19) no
O2 C13 C14 . . 125.4(2) no
O2 C13 C12 . 2_666 115.73(18) no
C12 C13 C14 2_666 . 118.7(2) no
S1 C14 C13 . . 121.56(18) no
S1 C14 C15 . 2_666 118.17(16) no
C13 C14 C15 . 2_666 120.3(2) no
C14 C15 C16 2_666 . 122.2(2) no
C11 C16 C15 . . 116.9(2) no
C11 C16 C17 . . 120.0(2) no
C15 C16 C17 . . 123.1(2) no
C16 C17 C18 . . 108.9(2) no
C16 C17 C19 . . 110.7(2) no
C16 C17 C20 . . 111.3(2) no
C18 C17 C19 . . 109.2(3) no
C18 C17 C20 . . 108.8(2) no
C19 C17 C20 . . 107.8(2) no
O2 C21 C2 . . 114.06(18) no
O2 C21 C22 . . 102.53(17) no
O2 C21 C25 . . 106.9(2) no
C2 C21 C22 . . 110.37(19) no
C2 C21 C25 . . 113.09(18) no
C22 C21 C25 . . 109.30(18) no
O3 C22 O4 . . 126.5(2) no
O3 C22 C21 . . 124.4(2) no
O4 C22 C21 . . 109.1(2) no
O4 C23 C24 . . 109.6(3) no
O5 C25 O6 . . 125.9(2) no
O5 C25 C21 . . 123.6(2) no
O6 C25 C21 . . 110.5(3) no
O6 C26 C27 . . 111.2(3) no
C2 C1 H1 . . 118.00 no
C6 C1 H1 . . 118.00 no
C4 C5 H5 . . 119.00 no
C6 C5 H5 . . 119.00 no
C7 C8 H8A . . 109.00 no
C7 C8 H8B . . 110.00 no
C7 C8 H8C . . 109.00 no
H8A C8 H8B . . 109.00 no
H8A C8 H8C . . 109.00 no
H8B C8 H8C . . 109.00 no
C7 C9 H9A . . 109.00 no
C7 C9 H9B . . 110.00 no
C7 C9 H9C . . 109.00 no
H9A C9 H9B . . 109.00 no
H9A C9 H9C . . 109.00 no
H9B C9 H9C . . 109.00 no
C7 C10 H10A . . 110.00 no
C7 C10 H10B . . 109.00 no
C7 C10 H10C . . 109.00 no
H10A C10 H10B . . 110.00 no
H10A C10 H10C . . 109.00 no
H10B C10 H10C . . 109.00 no
C12 C11 H11 . . 119.00 no
C16 C11 H11 . . 119.00 no
C16 C15 H15 . . 119.00 no
C14 C15 H15 2_666 . 119.00 no
C17 C18 H18A . . 109.00 no
C17 C18 H18B . . 110.00 no
C17 C18 H18C . . 109.00 no
H18A C18 H18B . . 109.00 no
H18A C18 H18C . . 109.00 no
H18B C18 H18C . . 110.00 no
C17 C19 H19A . . 109.00 no
C17 C19 H19B . . 109.00 no
C17 C19 H19C . . 109.00 no
H19A C19 H19B . . 110.00 no
H19A C19 H19C . . 110.00 no
H19B C19 H19C . . 109.00 no
C17 C20 H20A . . 110.00 no
C17 C20 H20B . . 109.00 no
C17 C20 H20C . . 109.00 no
H20A C20 H20B . . 110.00 no
H20A C20 H20C . . 109.00 no
H20B C20 H20C . . 109.00 no
O4 C23 H23A . . 110.00 no
O4 C23 H23B . . 110.00 no
C24 C23 H23A . . 110.00 no
C24 C23 H23B . . 110.00 no
H23A C23 H23B . . 108.00 no
C23 C24 H24A . . 110.00 no
C23 C24 H24B . . 110.00 no
C23 C24 H24C . . 109.00 no
H24A C24 H24B . . 110.00 no
H24A C24 H24C . . 109.00 no
H24B C24 H24C . . 109.00 no
O6 C26 H26A . . 109.00 no
O6 C26 H26B . . 109.00 no
C27 C26 H26A . . 109.00 no
C27 C26 H26B . . 109.00 no
H26A C26 H26B . . 108.00 no
C26 C27 H27A . . 109.00 no
C26 C27 H27B . . 109.00 no
C26 C27 H27C . . 109.00 no
H27A C27 H27B . . 109.00 no
H27A C27 H27C . . 109.00 no
H27B C27 H27C . . 109.00 no

loop_
_geom_bond_atom_site_label_1
_geom_bond_atom_site_label_2
_geom_bond_site_symmetry_2
_geom_bond_distance
_geom_bond_publ_flag
S1 C2 . 1.844(2) no
S1 C14 . 1.767(2) no
S2 C4 . 1.774(2) no
S2 C12 . 1.784(2) no
O1 C3 . 1.211(3) no
O2 C13 . 1.360(3) no
O2 C21 . 1.417(3) no
O3 C22 . 1.193(3) no
O4 C22 . 1.328(3) no
O4 C23 . 1.449(3) no
O5 C25 . 1.192(4) no
O6 C25 . 1.334(4) no
O6 C26 . 1.467(3) no
C1 C2 . 1.506(4) no
C1 C6 . 1.336(4) no
C2 C3 . 1.549(3) no
C2 C21 . 1.568(3) no
C3 C4 . 1.477(3) no
C4 C5 . 1.347(3) no
C5 C6 . 1.461(3) no
C6 C7 . 1.530(4) no
C7 C8 . 1.543(6) no
C7 C9 . 1.513(5) no
C7 C10 . 1.518(6) no
C11 C12 . 1.392(3) no
C11 C16 . 1.397(3) no
C12 C13 2_666 1.406(3) no
C13 C14 . 1.388(3) no
C14 C15 2_666 1.391(3) no
C15 C16 . 1.391(3) no
C16 C17 . 1.536(4) no
C17 C18 . 1.524(4) no
C17 C19 . 1.527(5) no
C17 C20 . 1.533(4) no
C21 C22 . 1.545(3) no
C21 C25 . 1.548(3) no
C23 C24 . 1.495(5) no
C26 C27 . 1.466(6) no
C1 H1 . 0.9300 no
C5 H5 . 0.9300 no
C8 H8A . 0.9600 no
C8 H8B . 0.9600 no
C8 H8C . 0.9600 no
C9 H9A . 0.9600 no
C9 H9B . 0.9600 no
C9 H9C . 0.9600 no
C10 H10A . 0.9600 no
C10 H10B . 0.9600 no
C10 H10C . 0.9600 no
C11 H11 . 0.9300 no
C15 H15 . 0.9300 no
C18 H18A . 0.9600 no
C18 H18B . 0.9600 no
C18 H18C . 0.9600 no
C19 H19A . 0.9600 no
C19 H19B . 0.9600 no
C19 H19C . 0.9600 no
C20 H20A . 0.9600 no
C20 H20B . 0.9600 no
C20 H20C . 0.9600 no
C23 H23A . 0.9700 no
C23 H23B . 0.9700 no
C24 H24A . 0.9600 no
C24 H24B . 0.9600 no
C24 H24C . 0.9600 no
C26 H26A . 0.9700 no
C26 H26B . 0.9700 no
C27 H27A . 0.9600 no
C27 H27B . 0.9600 no
C27 H27C . 0.9600 no

loop_
_geom_hbond_atom_site_label_D
_geom_hbond_atom_site_label_H
_geom_hbond_atom_site_label_A
_geom_hbond_site_symmetry_A
_geom_hbond_distance_DH
_geom_hbond_distance_HA
_geom_hbond_distance_DA
_geom_hbond_angle_DHA
_geom_hbond_publ_flag
C26 H26A O4 2_676 0.97 2.35 3.298(5) 164 yes

loop_
_geom_torsion_atom_site_label_1
_geom_torsion_atom_site_label_2
_geom_torsion_atom_site_label_3
_geom_torsion_atom_site_label_4
_geom_torsion_site_symmetry_1
_geom_torsion_site_symmetry_3
_geom_torsion_site_symmetry_4
_geom_torsion
_geom_torsion_publ_flag
C14 S1 C2 C21 . . . -48.10(17) no
C2 S1 C14 C13 . . . 22.1(2) no
C2 S1 C14 C15 . . 2_666 -156.25(19) no
C14 S1 C2 C1 . . . -167.61(17) no
C14 S1 C2 C3 . . . 70.72(17) no
C12 S2 C4 C5 . . . 111.75(19) no
C4 S2 C12 C13 . . 2_666 105.5(2) no
C12 S2 C4 C3 . . . -71.32(18) no
C4 S2 C12 C11 . . . -76.0(2) no
C13 O2 C21 C25 . . . 84.7(2) no
C13 O2 C21 C2 . . . -41.1(3) no
C13 O2 C21 C22 . . . -160.4(2) no
C21 O2 C13 C14 . . . 7.0(3) no
C21 O2 C13 C12 . . 2_666 -177.6(2) no
C23 O4 C22 O3 . . . -3.3(4) no
C22 O4 C23 C24 . . . -90.8(3) no
C23 O4 C22 C21 . . . 176.2(2) no
C25 O6 C26 C27 . . . -92.1(4) no
C26 O6 C25 C21 . . . -177.4(2) no
C26 O6 C25 O5 . . . 0.9(4) no
C6 C1 C2 C21 . . . 124.4(2) no
C6 C1 C2 C3 . . . -2.9(3) no
C2 C1 C6 C7 . . . -178.5(2) no
C2 C1 C6 C5 . . . -2.2(3) no
C6 C1 C2 S1 . . . -120.2(2) no
C1 C2 C21 O2 . . . 175.07(19) no
C1 C2 C3 O1 . . . -171.4(2) no
S1 C2 C3 C4 . . . 121.69(18) no
C1 C2 C3 C4 . . . 6.6(3) no
S1 C2 C21 C22 . . . 176.10(15) no
S1 C2 C21 C25 . . . -61.1(2) no
S1 C2 C3 O1 . . . -56.3(2) no
C3 C2 C21 C25 . . . -178.1(2) no
C21 C2 C3 C4 . . . -121.9(2) no
C1 C2 C21 C22 . . . -70.1(2) no
S1 C2 C21 O2 . . . 61.3(2) no
C3 C2 C21 C22 . . . 59.1(2) no
C1 C2 C21 C25 . . . 52.7(3) no
C3 C2 C21 O2 . . . -55.7(2) no
C21 C2 C3 O1 . . . 60.2(3) no
C2 C3 C4 C5 . . . -5.5(3) no
C2 C3 C4 S2 . . . 177.62(15) no
O1 C3 C4 C5 . . . 172.4(2) no
O1 C3 C4 S2 . . . -4.5(3) no
C3 C4 C5 C6 . . . 0.2(3) no
S2 C4 C5 C6 . . . 177.04(16) no
C4 C5 C6 C7 . . . -179.6(2) no
C4 C5 C6 C1 . . . 3.9(3) no
C5 C6 C7 C10 . . . -59.5(3) no
C1 C6 C7 C8 . . . -125.1(3) no
C1 C6 C7 C10 . . . 116.9(3) no
C5 C6 C7 C9 . . . 178.2(3) no
C5 C6 C7 C8 . . . 58.5(3) no
C1 C6 C7 C9 . . . -5.4(4) no
C16 C11 C12 S2 . . . -179.19(18) no
C16 C11 C12 C13 . . 2_666 -0.6(4) no
C12 C11 C16 C15 . . . -0.3(3) no
C12 C11 C16 C17 . . . -177.8(2) no
S2 C12 C13 O2 . 2_666 2_666 -3.9(3) no
C11 C12 C13 C14 . 2_666 2_666 2.0(3) no
S2 C12 C13 C14 . 2_666 2_666 -179.51(18) no
C11 C12 C13 O2 . 2_666 2_666 177.6(2) no
O2 C13 C14 S1 . . . -0.7(3) no
C12 C13 C14 C15 2_666 . 2_666 2.4(3) no
C12 C13 C14 S1 2_666 . . -175.92(17) no
O2 C13 C14 C15 . . 2_666 177.6(2) no
S1 C14 C15 C16 . 2_666 2_666 176.83(19) no
C13 C14 C15 C16 . 2_666 2_666 -1.6(4) no
C14 C15 C16 C11 2_666 . . -0.2(4) no
C14 C15 C16 C17 2_666 . . 177.3(2) no
C15 C16 C17 C20 . . . 7.1(4) no
C15 C16 C17 C18 . . . -112.9(3) no
C15 C16 C17 C19 . . . 127.0(3) no
C11 C16 C17 C19 . . . -55.6(3) no
C11 C16 C17 C20 . . . -175.5(2) no
C11 C16 C17 C18 . . . 64.5(3) no
C2 C21 C22 O4 . . . 179.86(19) no
C25 C21 C22 O3 . . . -125.7(3) no
C2 C21 C25 O5 . . . 103.3(3) no
C2 C21 C25 O6 . . . -78.3(2) no
C22 C21 C25 O5 . . . -133.3(2) no
C22 C21 C25 O6 . . . 45.1(3) no
C25 C21 C22 O4 . . . 54.9(3) no
O2 C21 C25 O5 . . . -23.0(3) no
O2 C21 C25 O6 . . . 155.34(19) no
O2 C21 C22 O3 . . . 121.2(3) no
O2 C21 C22 O4 . . . -58.3(2) no
C2 C21 C22 O3 . . . -0.7(3) no
